data_1554156
loop_
_publ_author_name
'Lee, Young-Gi'
'Kang, Songsu'
'Moerdyk, Jonathan P.'
'Bielawski, Christopher W.'

_publ_section_title
;
 Poly(2-imino-4-oxazolidinone)s via the Condensation of Diamidocarbenes
 with Bis(isocyanate)s
;
_journal_issue 24
_journal_name_full Macromolecules
_journal_page_first 9081
_journal_paper_doi 10.1021/acs.macromol.5b01930
_journal_volume 48
_journal_year 2015
_chemical_formula_moiety 'C31 H33 N3 O3'
_chemical_formula_sum 'C31 H33 N3 O3'
_chemical_formula_weight 495.60
_chemical_name_common DACPhenylIsocyanateCarbimidate
_space_group_IT_number 14
_space_group_name_Hall '-P 2yn'
_space_group_name_H-M_alt 'P 1 21/n 1'
_symmetry_cell_setting monoclinic
_symmetry_space_group_name_H-M 'P 1 21/n 1'
_atom_sites_solution_hydrogens geom
_atom_sites_solution_primary direct
_atom_sites_solution_secondary difmap
_audit_creation_method SHELXL-97
_cell_angle_alpha 90.00
_cell_angle_beta 113.868(3)
_cell_angle_gamma 90.00
_cell_formula_units_Z 8
_cell_length_a 17.244(3)
_cell_length_b 18.378(3)
_cell_length_c 19.472(3)
_cell_measurement_temperature 160(2)
_cell_volume 5643.1(16)
_computing_cell_refinement 'CrystalClear (Rigaku Inc., 2008)'
_computing_data_collection 'CrystalClear (Rigaku Inc., 2008)'
_computing_data_reduction 'CrystalClear (Rigaku Inc., 2008)'
_computing_structure_refinement 'SHELXL-97 (Sheldrick, 1997)'
_computing_structure_solution 'SHELXS-97 (Sheldrick, 1990)'
_diffrn_ambient_temperature 160(2)
_diffrn_measured_fraction_theta_full 0.998
_diffrn_measured_fraction_theta_max 0.998
_diffrn_measurement_device_type 'CCD area detector'
_diffrn_measurement_method 'phi and omega scans'
_diffrn_radiation_monochromator graphite
_diffrn_radiation_source 'fine-focus sealed tube'
_diffrn_radiation_type MoK\a
_diffrn_radiation_wavelength 0.71075
_diffrn_reflns_av_R_equivalents 0.1581
_diffrn_reflns_av_sigmaI/netI 0.0962
_diffrn_reflns_limit_h_max 20
_diffrn_reflns_limit_h_min -20
_diffrn_reflns_limit_k_max 21
_diffrn_reflns_limit_k_min -21
_diffrn_reflns_limit_l_max 23
_diffrn_reflns_limit_l_min -23
_diffrn_reflns_number 78483
_diffrn_reflns_theta_full 25.00
_diffrn_reflns_theta_max 25.00
_diffrn_reflns_theta_min 3.01
_exptl_absorpt_coefficient_mu 0.076
_exptl_absorpt_correction_type none
_exptl_absorpt_process_details none
_exptl_crystal_colour red-purple
_exptl_crystal_density_diffrn 1.167
_exptl_crystal_density_method 'not measured'
_exptl_crystal_description block
_exptl_crystal_F_000 2112
_exptl_crystal_size_max 0.26
_exptl_crystal_size_mid 0.19
_exptl_crystal_size_min 0.18
_refine_diff_density_max 0.306
_refine_diff_density_min -0.223
_refine_diff_density_rms 0.044
_refine_ls_extinction_method none
_refine_ls_goodness_of_fit_ref 1.006
_refine_ls_hydrogen_treatment constr
_refine_ls_matrix_type full
_refine_ls_number_parameters 683
_refine_ls_number_reflns 9909
_refine_ls_number_restraints 0
_refine_ls_restrained_S_all 1.006
_refine_ls_R_factor_all 0.1614
_refine_ls_R_factor_gt 0.0739
_refine_ls_shift/su_max 0.004
_refine_ls_shift/su_mean 0.000
_refine_ls_structure_factor_coef Fsqd
_refine_ls_weighting_details 'calc w=1/[\s^2^(Fo^2^)+(0.0650P)^2^+2.8486P] where P=(Fo^2^+2Fc^2^)/3'
_refine_ls_weighting_scheme calc
_refine_ls_wR_factor_gt 0.1445
_refine_ls_wR_factor_ref 0.1806
_reflns_number_gt 5113
_reflns_number_total 9909
_reflns_threshold_expression >2sigma(I)
_cod_data_source_file ma5b01930_si_002.cif
_cod_data_source_block DACPhenylIsocyanateCarbimidate
_cod_depositor_comments
;
The following automatic conversions were performed:

data item '_symmetry_cell_setting' value 'Monoclinic' was changed to
'monoclinic' in accordance with the
/home/saulius/struct/COD-crude-data/automatic-downloads/DataCite-retrospective/ACS/depositions/lib/dictionaries/cif_core.dic
dictionary named 'cif_core.dic' version 2.4.2 last updated on
2011-04-26.

Automatic conversion script
Id: cif_fix_values 6909 2019-04-08 15:41:33Z antanas 
;
_cod_original_sg_symbol_H-M P21/n
_cod_database_code 1554156

loop_
_symmetry_equiv_pos_as_xyz
'x, y, z'
'-x+1/2, y+1/2, -z+1/2'
'-x, -y, -z'
'x-1/2, -y-1/2, z-1/2'

loop_
_atom_site_label
_atom_site_type_symbol
_atom_site_fract_x
_atom_site_fract_y
_atom_site_fract_z
_atom_site_U_iso_or_equiv
_atom_site_adp_type
_atom_site_occupancy
_atom_site_symmetry_multiplicity
_atom_site_calc_flag
_atom_site_refinement_flags
N1 N 0.22220(16) 0.25331(15) 0.28717(15) 0.0361(7) Uani 1 1 d .
O1 O 0.33468(16) 0.32993(15) 0.32299(16) 0.0629(8) Uani 1 1 d .
C1 C 0.1879(2) 0.19004(18) 0.29500(19) 0.0353(8) Uani 1 1 d .
N2 N 0.23432(17) 0.13766(15) 0.34013(16) 0.0390(7) Uani 1 1 d .
O2 O 0.35919(17) 0.09838(16) 0.42915(18) 0.0718(9) Uani 1 1 d .
C2 C 0.3101(2) 0.2697(2) 0.3269(2) 0.0436(9) Uani 1 1 d .
O3 O 0.05675(14) 0.20317(13) 0.29824(13) 0.0436(6) Uani 1 1 d .
N3 N 0.06738(18) 0.15872(15) 0.18872(17) 0.0399(7) Uani 1 1 d .
C3 C 0.3678(2) 0.20848(19) 0.3686(2) 0.0448(10) Uani 1 1 d .
N4 N -0.21825(17) 0.64117(15) 0.19034(16) 0.0383(7) Uani 1 1 d .
O4 O -0.34392(16) 0.67778(16) 0.09991(17) 0.0680(9) Uani 1 1 d .
C4 C 0.3231(2) 0.1448(2) 0.3840(2) 0.0478(10) Uani 1 1 d .
N5 N -0.20775(18) 0.52727(15) 0.24758(16) 0.0393(7) Uani 1 1 d .
O5 O -0.32374(18) 0.45554(17) 0.2143(2) 0.0829(10) Uani 1 1 d .
C5 C 0.4087(3) 0.1809(2) 0.3164(2) 0.0636(12) Uani 1 1 d .
H5A H 0.3657 0.1607 0.2717 0.095 Uiso 1 1 calc R
H5B H 0.4499 0.1441 0.3418 0.095 Uiso 1 1 calc R
H5C H 0.4360 0.2207 0.3031 0.095 Uiso 1 1 calc R
O6 O -0.04877(14) 0.56308(13) 0.22147(13) 0.0426(6) Uani 1 1 d .
N6 N -0.04288(19) 0.62308(15) 0.33078(16) 0.0418(7) Uani 1 1 d .
C6 C 0.4339(2) 0.2376(2) 0.4433(2) 0.0614(12) Uani 1 1 d .
H6B H 0.4061 0.2522 0.4750 0.092 Uiso 1 1 calc R
H6C H 0.4625 0.2786 0.4338 0.092 Uiso 1 1 calc R
H6D H 0.4744 0.2001 0.4678 0.092 Uiso 1 1 calc R
C7 C 0.1675(2) 0.31013(18) 0.23875(19) 0.0340(8) Uani 1 1 d .
C8 C 0.1570(2) 0.31167(19) 0.1643(2) 0.0395(9) Uani 1 1 d .
C9 C 0.1043(2) 0.36542(19) 0.1196(2) 0.0413(9) Uani 1 1 d .
H9A H 0.0960 0.3680 0.0694 0.050 Uiso 1 1 calc R
C10 C 0.0634(2) 0.41532(18) 0.14652(18) 0.0353(8) Uani 1 1 d .
C11 C 0.0779(2) 0.41215(18) 0.22189(19) 0.0366(8) Uani 1 1 d .
H11A H 0.0506 0.4452 0.2408 0.044 Uiso 1 1 calc R
C12 C 0.1322(2) 0.36080(17) 0.26994(18) 0.0325(8) Uani 1 1 d .
C13 C 0.1520(2) 0.36099(19) 0.35243(18) 0.0441(9) Uani 1 1 d .
H13A H 0.1422 0.3133 0.3675 0.066 Uiso 1 1 calc R
H13B H 0.1161 0.3955 0.3625 0.066 Uiso 1 1 calc R
H13C H 0.2103 0.3742 0.3801 0.066 Uiso 1 1 calc R
C14 C 0.0048(2) 0.4722(2) 0.0959(2) 0.0488(10) Uani 1 1 d .
H14A H -0.0153 0.5032 0.1248 0.073 Uiso 1 1 calc R
H14B H -0.0424 0.4487 0.0572 0.073 Uiso 1 1 calc R
H14C H 0.0350 0.5008 0.0735 0.073 Uiso 1 1 calc R
C15 C 0.1994(3) 0.2574(2) 0.1333(2) 0.0578(11) Uani 1 1 d .
H15A H 0.2593 0.2574 0.1634 0.087 Uiso 1 1 calc R
H15B H 0.1891 0.2703 0.0826 0.087 Uiso 1 1 calc R
H15C H 0.1768 0.2098 0.1340 0.087 Uiso 1 1 calc R
C16 C 0.1945(2) 0.07029(19) 0.3495(2) 0.0413(9) Uani 1 1 d .
C17 C 0.1716(2) 0.06521(19) 0.4093(2) 0.0429(9) Uani 1 1 d .
C18 C 0.1383(2) -0.0012(2) 0.4191(2) 0.0528(11) Uani 1 1 d .
H18A H 0.1220 -0.0064 0.4590 0.063 Uiso 1 1 calc R
C19 C 0.1288(2) -0.0593(2) 0.3717(3) 0.0552(11) Uani 1 1 d .
C20 C 0.1539(3) -0.0517(2) 0.3134(2) 0.0580(11) Uani 1 1 d .
H20A H 0.1474 -0.0906 0.2811 0.070 Uiso 1 1 calc R
C21 C 0.1884(2) 0.0126(2) 0.3017(2) 0.0490(10) Uani 1 1 d .
C22 C 0.2186(3) 0.0196(2) 0.2394(2) 0.0648(12) Uani 1 1 d .
H22A H 0.1886 0.0585 0.2064 0.097 Uiso 1 1 calc R
H22B H 0.2082 -0.0251 0.2116 0.097 Uiso 1 1 calc R
H22C H 0.2783 0.0300 0.2604 0.097 Uiso 1 1 calc R
C23 C 0.0906(3) -0.1296(2) 0.3837(3) 0.0829(15) Uani 1 1 d .
H23A H 0.1060 -0.1686 0.3588 0.124 Uiso 1 1 calc R
H23B H 0.0300 -0.1251 0.3634 0.124 Uiso 1 1 calc R
H23C H 0.1116 -0.1398 0.4365 0.124 Uiso 1 1 calc R
C24 C 0.1817(3) 0.1281(2) 0.4621(2) 0.0547(11) Uani 1 1 d .
H24A H 0.1503 0.1692 0.4342 0.082 Uiso 1 1 calc R
H24B H 0.2406 0.1407 0.4868 0.082 Uiso 1 1 calc R
H24C H 0.1606 0.1143 0.4989 0.082 Uiso 1 1 calc R
C25 C 0.0916(2) 0.18275(17) 0.2563(2) 0.0348(8) Uani 1 1 d .
C26 C -0.0201(2) 0.15743(19) 0.14287(19) 0.0390(9) Uani 1 1 d .
C27 C -0.0730(2) 0.2160(2) 0.1373(2) 0.0510(10) Uani 1 1 d .
H27A H -0.0507 0.2578 0.1653 0.061 Uiso 1 1 calc R
C28 C -0.1586(3) 0.2130(3) 0.0907(2) 0.0611(12) Uani 1 1 d .
H28A H -0.1932 0.2526 0.0882 0.073 Uiso 1 1 calc R
C29 C -0.1926(3) 0.1529(3) 0.0487(2) 0.0661(13) Uani 1 1 d .
H29A H -0.2503 0.1510 0.0184 0.079 Uiso 1 1 calc R
C30 C -0.1416(3) 0.0955(3) 0.0510(2) 0.0718(13) Uani 1 1 d .
H30A H -0.1645 0.0548 0.0212 0.086 Uiso 1 1 calc R
C31 C -0.0549(3) 0.0972(2) 0.0979(2) 0.0586(11) Uani 1 1 d .
H31A H -0.0205 0.0579 0.0989 0.070 Uiso 1 1 calc R
C32 C -0.1712(2) 0.58756(18) 0.23560(19) 0.0380(9) Uani 1 1 d .
C33 C -0.3078(2) 0.6361(2) 0.1503(2) 0.0466(10) Uani 1 1 d .
C34 C -0.3512(2) 0.5794(2) 0.1770(2) 0.0531(11) Uani 1 1 d .
C35 C -0.2966(3) 0.5146(2) 0.2121(2) 0.0547(11) Uani 1 1 d .
C36 C -0.4339(3) 0.5550(3) 0.1127(3) 0.0986(19) Uani 1 1 d .
H36A H -0.4212 0.5327 0.0739 0.148 Uiso 1 1 calc R
H36B H -0.4698 0.5965 0.0926 0.148 Uiso 1 1 calc R
H36C H -0.4625 0.5206 0.1314 0.148 Uiso 1 1 calc R
C37 C -0.3703(3) 0.6157(3) 0.2401(3) 0.0925(18) Uani 1 1 d .
H37A H -0.3182 0.6319 0.2792 0.139 Uiso 1 1 calc R
H37B H -0.3973 0.5812 0.2602 0.139 Uiso 1 1 calc R
H37C H -0.4072 0.6566 0.2200 0.139 Uiso 1 1 calc R
C38 C -0.1759(2) 0.70369(18) 0.1750(2) 0.0408(9) Uani 1 1 d .
C39 C -0.1606(3) 0.7638(2) 0.2217(2) 0.0509(10) Uani 1 1 d .
C40 C -0.1215(3) 0.8232(2) 0.2046(3) 0.0618(12) Uani 1 1 d .
H40A H -0.1094 0.8639 0.2355 0.074 Uiso 1 1 calc R
C41 C -0.1002(2) 0.8241(2) 0.1441(3) 0.0555(11) Uani 1 1 d .
C42 C -0.1192(2) 0.7632(2) 0.0983(2) 0.0485(10) Uani 1 1 d .
H42A H -0.1065 0.7637 0.0562 0.058 Uiso 1 1 calc R
C43 C -0.1566(2) 0.70111(19) 0.1129(2) 0.0396(9) Uani 1 1 d .
C44 C -0.1754(2) 0.63619(19) 0.0623(2) 0.0472(10) Uani 1 1 d .
H44A H -0.1486 0.5940 0.0912 0.071 Uiso 1 1 calc R
H44B H -0.1541 0.6443 0.0244 0.071 Uiso 1 1 calc R
H44C H -0.2356 0.6286 0.0388 0.071 Uiso 1 1 calc R
C45 C -0.0583(3) 0.8899(2) 0.1280(3) 0.0821(16) Uani 1 1 d .
H45A H -0.0821 0.9332 0.1392 0.123 Uiso 1 1 calc R
H45B H -0.0676 0.8901 0.0759 0.123 Uiso 1 1 calc R
H45C H 0.0015 0.8884 0.1586 0.123 Uiso 1 1 calc R
C46 C -0.1855(3) 0.7648(2) 0.2872(3) 0.0772(14) Uani 1 1 d .
H46A H -0.1622 0.7230 0.3183 0.116 Uiso 1 1 calc R
H46B H -0.2462 0.7639 0.2692 0.116 Uiso 1 1 calc R
H46C H -0.1641 0.8083 0.3161 0.116 Uiso 1 1 calc R
C47 C -0.1537(2) 0.46919(19) 0.2942(2) 0.0426(9) Uani 1 1 d .
C48 C -0.1318(2) 0.4719(2) 0.3710(2) 0.0473(10) Uani 1 1 d .
C49 C -0.0797(2) 0.4164(2) 0.4138(2) 0.0495(10) Uani 1 1 d .
H49A H -0.0628 0.4173 0.4656 0.059 Uiso 1 1 calc R
C50 C -0.0520(2) 0.36019(19) 0.3824(2) 0.0447(9) Uani 1 1 d .
C51 C -0.0769(2) 0.35955(19) 0.3059(2) 0.0442(9) Uani 1 1 d .
H51A H -0.0584 0.3219 0.2843 0.053 Uiso 1 1 calc R
C52 C -0.1289(2) 0.41356(19) 0.2596(2) 0.0401(9) Uani 1 1 d .
C53 C -0.1568(2) 0.4114(2) 0.1756(2) 0.0504(10) Uani 1 1 d .
H53A H -0.1472 0.4580 0.1582 0.076 Uiso 1 1 calc R
H53B H -0.2161 0.3998 0.1522 0.076 Uiso 1 1 calc R
H53C H -0.1250 0.3749 0.1629 0.076 Uiso 1 1 calc R
C54 C 0.0034(2) 0.3009(2) 0.4312(2) 0.0543(11) Uani 1 1 d .
H54A H 0.0495 0.3222 0.4727 0.082 Uiso 1 1 calc R
H54B H 0.0254 0.2718 0.4022 0.082 Uiso 1 1 calc R
H54C H -0.0295 0.2707 0.4496 0.082 Uiso 1 1 calc R
C55 C -0.1618(3) 0.5313(2) 0.4071(2) 0.0685(13) Uani 1 1 d .
H55A H -0.1424 0.5775 0.3970 0.103 Uiso 1 1 calc R
H55B H -0.1396 0.5235 0.4603 0.103 Uiso 1 1 calc R
H55C H -0.2227 0.5312 0.3870 0.103 Uiso 1 1 calc R
C56 C -0.0757(2) 0.59141(18) 0.2658(2) 0.0358(8) Uani 1 1 d .
C57 C 0.0456(2) 0.62350(18) 0.37084(19) 0.0394(9) Uani 1 1 d .
C58 C 0.0814(3) 0.68011(19) 0.4210(2) 0.0467(10) Uani 1 1 d .
H58A H 0.0471 0.7181 0.4238 0.056 Uiso 1 1 calc R
C59 C 0.1663(3) 0.6812(2) 0.4665(2) 0.0575(11) Uani 1 1 d .
H59A H 0.1884 0.7194 0.5001 0.069 Uiso 1 1 calc R
C60 C 0.2191(3) 0.6269(2) 0.4632(2) 0.0598(12) Uani 1 1 d .
H60A H 0.2768 0.6281 0.4937 0.072 Uiso 1 1 calc R
C61 C 0.1851(3) 0.5709(2) 0.4140(3) 0.0756(15) Uani 1 1 d .
H61A H 0.2201 0.5336 0.4110 0.091 Uiso 1 1 calc R
C62 C 0.1003(3) 0.5689(2) 0.3689(2) 0.0756(15) Uani 1 1 d .
H62A H 0.0787 0.5299 0.3362 0.091 Uiso 1 1 calc R

loop_
_atom_site_aniso_label
_atom_site_aniso_U_11
_atom_site_aniso_U_22
_atom_site_aniso_U_33
_atom_site_aniso_U_23
_atom_site_aniso_U_13
_atom_site_aniso_U_12
N1 0.0279(17) 0.0368(18) 0.0445(18) 0.0037(14) 0.0157(14) 0.0008(13)
O1 0.0394(16) 0.0541(18) 0.086(2) 0.0164(16) 0.0164(15) -0.0083(14)
C1 0.034(2) 0.035(2) 0.041(2) -0.0010(17) 0.0190(18) 0.0024(17)
N2 0.0303(17) 0.0350(17) 0.0501(19) 0.0070(15) 0.0146(15) 0.0047(14)
O2 0.0430(17) 0.067(2) 0.095(2) 0.0399(18) 0.0176(17) 0.0107(15)
C2 0.033(2) 0.048(3) 0.050(2) 0.0080(19) 0.0164(19) 0.0001(19)
O3 0.0356(14) 0.0509(16) 0.0449(15) 0.0006(12) 0.0170(13) 0.0014(12)
N3 0.041(2) 0.0343(17) 0.0407(19) -0.0036(14) 0.0132(16) 0.0014(13)
C3 0.032(2) 0.046(2) 0.055(3) 0.0091(19) 0.017(2) 0.0060(18)
N4 0.0359(18) 0.0379(18) 0.0460(19) 0.0045(15) 0.0216(16) 0.0043(14)
O4 0.0421(17) 0.079(2) 0.080(2) 0.0349(18) 0.0214(16) 0.0148(15)
C4 0.032(2) 0.050(3) 0.061(3) 0.009(2) 0.020(2) 0.0041(19)
N5 0.0357(18) 0.0379(18) 0.0486(19) 0.0095(14) 0.0215(16) 0.0044(14)
O5 0.0489(18) 0.059(2) 0.144(3) 0.025(2) 0.042(2) -0.0051(15)
C5 0.051(3) 0.063(3) 0.086(3) 0.004(2) 0.037(3) 0.004(2)
O6 0.0380(15) 0.0482(15) 0.0428(15) 0.0001(12) 0.0177(13) 0.0032(12)
N6 0.042(2) 0.0420(18) 0.0387(19) -0.0030(15) 0.0133(16) 0.0024(14)
C6 0.041(2) 0.067(3) 0.064(3) 0.009(2) 0.010(2) 0.002(2)
C7 0.0286(19) 0.032(2) 0.038(2) 0.0080(16) 0.0104(17) 0.0012(16)
C8 0.039(2) 0.040(2) 0.041(2) 0.0013(18) 0.0182(19) -0.0010(17)
C9 0.047(2) 0.047(2) 0.031(2) 0.0026(18) 0.0170(19) 0.0003(19)
C10 0.035(2) 0.038(2) 0.031(2) 0.0031(16) 0.0109(17) -0.0037(16)
C11 0.039(2) 0.033(2) 0.038(2) -0.0011(17) 0.0151(18) 0.0021(16)
C12 0.034(2) 0.0275(19) 0.034(2) -0.0001(16) 0.0123(17) -0.0020(16)
C13 0.048(2) 0.045(2) 0.036(2) -0.0017(18) 0.0139(19) 0.0015(18)
C14 0.051(2) 0.052(2) 0.040(2) 0.0044(19) 0.015(2) 0.004(2)
C15 0.065(3) 0.065(3) 0.051(3) -0.001(2) 0.032(2) 0.013(2)
C16 0.034(2) 0.036(2) 0.053(2) 0.0103(19) 0.0173(19) 0.0049(16)
C17 0.034(2) 0.042(2) 0.046(2) 0.0103(19) 0.0085(19) 0.0021(17)
C18 0.043(2) 0.051(3) 0.060(3) 0.020(2) 0.016(2) 0.004(2)
C19 0.047(3) 0.037(2) 0.073(3) 0.014(2) 0.014(2) -0.0037(19)
C20 0.060(3) 0.033(2) 0.075(3) -0.002(2) 0.021(3) 0.004(2)
C21 0.048(2) 0.041(2) 0.055(3) 0.001(2) 0.018(2) 0.0127(19)
C22 0.076(3) 0.053(3) 0.075(3) -0.009(2) 0.041(3) 0.008(2)
C23 0.072(3) 0.054(3) 0.108(4) 0.020(3) 0.021(3) -0.010(2)
C24 0.059(3) 0.055(3) 0.049(2) 0.003(2) 0.021(2) 0.000(2)
C25 0.032(2) 0.027(2) 0.043(2) 0.0064(17) 0.0128(19) 0.0026(16)
C26 0.041(2) 0.041(2) 0.034(2) 0.0047(17) 0.0139(19) -0.0026(18)
C27 0.044(3) 0.052(3) 0.049(3) -0.0011(19) 0.010(2) 0.0021(19)
C28 0.046(3) 0.076(3) 0.048(3) 0.010(2) 0.006(2) 0.004(2)
C29 0.048(3) 0.088(4) 0.049(3) 0.006(3) 0.005(2) -0.011(3)
C30 0.067(3) 0.070(3) 0.064(3) -0.014(3) 0.011(3) -0.027(3)
C31 0.061(3) 0.050(3) 0.058(3) -0.006(2) 0.017(2) -0.001(2)
C32 0.045(2) 0.034(2) 0.039(2) 0.0028(17) 0.0209(19) 0.0061(18)
C33 0.036(2) 0.049(2) 0.059(3) 0.008(2) 0.023(2) 0.0104(19)
C34 0.032(2) 0.066(3) 0.066(3) 0.019(2) 0.026(2) 0.008(2)
C35 0.044(3) 0.058(3) 0.073(3) 0.013(2) 0.034(2) 0.006(2)
C36 0.046(3) 0.107(4) 0.126(5) 0.040(4) 0.017(3) -0.009(3)
C37 0.106(4) 0.096(4) 0.115(4) 0.036(3) 0.086(4) 0.050(3)
C38 0.038(2) 0.031(2) 0.051(2) 0.0091(18) 0.0155(19) 0.0053(17)
C39 0.063(3) 0.035(2) 0.055(3) 0.000(2) 0.024(2) 0.008(2)
C40 0.063(3) 0.029(2) 0.078(3) 0.000(2) 0.013(3) 0.010(2)
C41 0.041(2) 0.042(3) 0.073(3) 0.016(2) 0.012(2) 0.0011(19)
C42 0.030(2) 0.052(3) 0.059(3) 0.017(2) 0.014(2) 0.0066(18)
C43 0.029(2) 0.040(2) 0.047(2) 0.0112(18) 0.0134(18) 0.0078(17)
C44 0.044(2) 0.051(2) 0.046(2) 0.0036(19) 0.017(2) 0.0068(18)
C45 0.064(3) 0.053(3) 0.114(4) 0.024(3) 0.020(3) -0.008(2)
C46 0.104(4) 0.058(3) 0.080(3) -0.013(3) 0.048(3) 0.010(3)
C47 0.041(2) 0.039(2) 0.053(3) 0.0084(19) 0.025(2) 0.0013(18)
C48 0.056(3) 0.044(2) 0.052(3) 0.005(2) 0.033(2) 0.0053(19)
C49 0.064(3) 0.041(2) 0.051(2) 0.011(2) 0.031(2) 0.006(2)
C50 0.047(2) 0.037(2) 0.056(3) 0.0102(19) 0.027(2) 0.0006(18)
C51 0.044(2) 0.036(2) 0.056(3) 0.0034(19) 0.024(2) 0.0023(18)
C52 0.041(2) 0.034(2) 0.051(2) 0.0042(18) 0.024(2) -0.0022(17)
C53 0.054(3) 0.046(2) 0.051(3) -0.0044(19) 0.021(2) 0.0004(19)
C54 0.062(3) 0.044(2) 0.062(3) 0.011(2) 0.030(2) 0.009(2)
C55 0.097(4) 0.065(3) 0.058(3) 0.003(2) 0.048(3) 0.025(3)
C56 0.034(2) 0.028(2) 0.048(2) 0.0077(18) 0.020(2) 0.0035(16)
C57 0.044(2) 0.034(2) 0.035(2) 0.0004(17) 0.0104(19) -0.0010(17)
C58 0.054(3) 0.037(2) 0.051(2) -0.0038(19) 0.023(2) -0.0070(19)
C59 0.060(3) 0.049(3) 0.058(3) -0.013(2) 0.018(2) -0.018(2)
C60 0.049(3) 0.061(3) 0.055(3) -0.006(2) 0.007(2) -0.007(2)
C61 0.049(3) 0.067(3) 0.078(3) -0.026(3) -0.007(3) 0.019(2)
C62 0.061(3) 0.060(3) 0.071(3) -0.032(2) -0.010(3) 0.019(2)

loop_
_atom_type_symbol
_atom_type_description
_atom_type_scat_dispersion_real
_atom_type_scat_dispersion_imag
_atom_type_scat_source
C C 0.0033 0.0016 'International Tables Vol C Tables 4.2.6.8 and 6.1.1.4'
H H 0.0000 0.0000 'International Tables Vol C Tables 4.2.6.8 and 6.1.1.4'
N N 0.0061 0.0033 'International Tables Vol C Tables 4.2.6.8 and 6.1.1.4'
O O 0.0106 0.0060 'International Tables Vol C Tables 4.2.6.8 and 6.1.1.4'

loop_
_geom_angle_atom_site_label_1
_geom_angle_atom_site_label_2
_geom_angle_atom_site_label_3
_geom_angle
C1 N1 C2 122.8(3)
C1 N1 C7 119.5(3)
C2 N1 C7 117.6(3)
N2 C1 N1 121.8(3)
N2 C1 C25 120.4(3)
N1 C1 C25 117.5(3)
C1 N2 C4 122.9(3)
C1 N2 C16 120.5(3)
C4 N2 C16 116.6(3)
O1 C2 N1 119.0(3)
O1 C2 C3 123.5(3)
N1 C2 C3 117.4(3)
C25 N3 C26 118.4(3)
C4 C3 C2 114.3(3)
C4 C3 C6 109.1(3)
C2 C3 C6 109.0(3)
C4 C3 C5 106.7(3)
C2 C3 C5 105.7(3)
C6 C3 C5 112.1(3)
C32 N4 C33 122.8(3)
C32 N4 C38 119.4(3)
C33 N4 C38 117.5(3)
O2 C4 N2 119.0(3)
O2 C4 C3 123.1(3)
N2 C4 C3 117.8(3)
C32 N5 C35 122.7(3)
C32 N5 C47 118.9(3)
C35 N5 C47 118.2(3)
C3 C5 H5A 109.5
C3 C5 H5B 109.5
H5A C5 H5B 109.5
C3 C5 H5C 109.5
H5A C5 H5C 109.5
H5B C5 H5C 109.5
C56 N6 C57 119.5(3)
C3 C6 H6B 109.5
C3 C6 H6C 109.5
H6B C6 H6C 109.5
C3 C6 H6D 109.5
H6B C6 H6D 109.5
H6C C6 H6D 109.5
C12 C7 C8 123.5(3)
C12 C7 N1 118.7(3)
C8 C7 N1 117.7(3)
C9 C8 C7 116.6(3)
C9 C8 C15 121.5(3)
C7 C8 C15 121.9(3)
C10 C9 C8 122.7(3)
C10 C9 H9A 118.7
C8 C9 H9A 118.7
C9 C10 C11 118.2(3)
C9 C10 C14 121.4(3)
C11 C10 C14 120.4(3)
C10 C11 C12 121.6(3)
C10 C11 H11A 119.2
C12 C11 H11A 119.2
C7 C12 C11 117.3(3)
C7 C12 C13 121.5(3)
C11 C12 C13 121.2(3)
C12 C13 H13A 109.5
C12 C13 H13B 109.5
H13A C13 H13B 109.5
C12 C13 H13C 109.5
H13A C13 H13C 109.5
H13B C13 H13C 109.5
C10 C14 H14A 109.5
C10 C14 H14B 109.5
H14A C14 H14B 109.5
C10 C14 H14C 109.5
H14A C14 H14C 109.5
H14B C14 H14C 109.5
C8 C15 H15A 109.5
C8 C15 H15B 109.5
H15A C15 H15B 109.5
C8 C15 H15C 109.5
H15A C15 H15C 109.5
H15B C15 H15C 109.5
C17 C16 C21 123.1(3)
C17 C16 N2 118.2(3)
C21 C16 N2 118.4(3)
C16 C17 C18 116.8(4)
C16 C17 C24 122.1(3)
C18 C17 C24 121.1(4)
C19 C18 C17 122.0(4)
C19 C18 H18A 119.0
C17 C18 H18A 119.0
C20 C19 C18 118.8(4)
C20 C19 C23 121.1(4)
C18 C19 C23 120.1(4)
C19 C20 C21 121.6(4)
C19 C20 H20A 119.2
C21 C20 H20A 119.2
C20 C21 C16 117.6(4)
C20 C21 C22 121.2(4)
C16 C21 C22 121.2(4)
C21 C22 H22A 109.5
C21 C22 H22B 109.5
H22A C22 H22B 109.5
C21 C22 H22C 109.5
H22A C22 H22C 109.5
H22B C22 H22C 109.5
C19 C23 H23A 109.5
C19 C23 H23B 109.5
H23A C23 H23B 109.5
C19 C23 H23C 109.5
H23A C23 H23C 109.5
H23B C23 H23C 109.5
C17 C24 H24A 109.5
C17 C24 H24B 109.5
H24A C24 H24B 109.5
C17 C24 H24C 109.5
H24A C24 H24C 109.5
H24B C24 H24C 109.5
O3 C25 N3 136.6(3)
O3 C25 C1 111.4(3)
N3 C25 C1 112.0(3)
C27 C26 C31 117.8(4)
C27 C26 N3 122.6(3)
C31 C26 N3 119.5(3)
C26 C27 C28 120.9(4)
C26 C27 H27A 119.6
C28 C27 H27A 119.6
C29 C28 C27 120.8(4)
C29 C28 H28A 119.6
C27 C28 H28A 119.6
C28 C29 C30 119.7(4)
C28 C29 H29A 120.2
C30 C29 H29A 120.2
C29 C30 C31 120.5(4)
C29 C30 H30A 119.8
C31 C30 H30A 119.8
C26 C31 C30 120.3(4)
C26 C31 H31A 119.9
C30 C31 H31A 119.9
N5 C32 N4 121.0(3)
N5 C32 C56 119.1(3)
N4 C32 C56 119.5(3)
O4 C33 N4 119.6(3)
O4 C33 C34 124.2(4)
N4 C33 C34 116.1(3)
C33 C34 C35 113.6(3)
C33 C34 C36 110.5(3)
C35 C34 C36 110.1(4)
C33 C34 C37 105.9(3)
C35 C34 C37 106.1(3)
C36 C34 C37 110.4(4)
O5 C35 N5 119.6(4)
O5 C35 C34 123.8(4)
N5 C35 C34 116.5(4)
C34 C36 H36A 109.5
C34 C36 H36B 109.5
H36A C36 H36B 109.5
C34 C36 H36C 109.5
H36A C36 H36C 109.5
H36B C36 H36C 109.5
C34 C37 H37A 109.5
C34 C37 H37B 109.5
H37A C37 H37B 109.5
C34 C37 H37C 109.5
H37A C37 H37C 109.5
H37B C37 H37C 109.5
C43 C38 C39 123.6(3)
C43 C38 N4 118.2(3)
C39 C38 N4 118.1(3)
C38 C39 C40 116.6(4)
C38 C39 C46 121.6(4)
C40 C39 C46 121.8(4)
C41 C40 C39 122.7(4)
C41 C40 H40A 118.6
C39 C40 H40A 118.6
C40 C41 C42 117.9(4)
C40 C41 C45 120.5(4)
C42 C41 C45 121.6(4)
C41 C42 C43 122.6(4)
C41 C42 H42A 118.7
C43 C42 H42A 118.7
C38 C43 C42 116.5(3)
C38 C43 C44 122.7(3)
C42 C43 C44 120.9(3)
C43 C44 H44A 109.5
C43 C44 H44B 109.5
H44A C44 H44B 109.5
C43 C44 H44C 109.5
H44A C44 H44C 109.5
H44B C44 H44C 109.5
C41 C45 H45A 109.5
C41 C45 H45B 109.5
H45A C45 H45B 109.5
C41 C45 H45C 109.5
H45A C45 H45C 109.5
H45B C45 H45C 109.5
C39 C46 H46A 109.5
C39 C46 H46B 109.5
H46A C46 H46B 109.5
C39 C46 H46C 109.5
H46A C46 H46C 109.5
H46B C46 H46C 109.5
C52 C47 C48 123.2(3)
C52 C47 N5 118.8(3)
C48 C47 N5 118.0(3)
C47 C48 C49 116.6(3)
C47 C48 C55 122.4(3)
C49 C48 C55 121.0(4)
C50 C49 C48 122.6(4)
C50 C49 H49A 118.7
C48 C49 H49A 118.7
C51 C50 C49 118.4(3)
C51 C50 C54 121.1(3)
C49 C50 C54 120.5(3)
C50 C51 C52 122.1(3)
C50 C51 H51A 119.0
C52 C51 H51A 119.0
C47 C52 C51 117.1(3)
C47 C52 C53 121.4(3)
C51 C52 C53 121.5(3)
C52 C53 H53A 109.5
C52 C53 H53B 109.5
H53A C53 H53B 109.5
C52 C53 H53C 109.5
H53A C53 H53C 109.5
H53B C53 H53C 109.5
C50 C54 H54A 109.5
C50 C54 H54B 109.5
H54A C54 H54B 109.5
C50 C54 H54C 109.5
H54A C54 H54C 109.5
H54B C54 H54C 109.5
C48 C55 H55A 109.5
C48 C55 H55B 109.5
H55A C55 H55B 109.5
C48 C55 H55C 109.5
H55A C55 H55C 109.5
H55B C55 H55C 109.5
O6 C56 N6 136.4(3)
O6 C56 C32 111.3(3)
N6 C56 C32 112.2(3)
C62 C57 C58 116.5(4)
C62 C57 N6 125.3(3)
C58 C57 N6 118.0(3)
C59 C58 C57 121.4(4)
C59 C58 H58A 119.3
C57 C58 H58A 119.3
C58 C59 C60 121.0(4)
C58 C59 H59A 119.5
C60 C59 H59A 119.5
C61 C60 C59 118.5(4)
C61 C60 H60A 120.7
C59 C60 H60A 120.7
C60 C61 C62 120.9(4)
C60 C61 H61A 119.6
C62 C61 H61A 119.6
C61 C62 C57 121.7(4)
C61 C62 H62A 119.1
C57 C62 H62A 119.1

loop_
_geom_bond_atom_site_label_1
_geom_bond_atom_site_label_2
_geom_bond_distance
N1 C1 1.341(4)
N1 C2 1.428(4)
N1 C7 1.466(4)
O1 C2 1.199(4)
C1 N2 1.331(4)
C1 C25 1.526(5)
N2 C4 1.426(4)
N2 C16 1.462(4)
O2 C4 1.202(4)
C2 C3 1.503(5)
O3 C25 1.252(4)
N3 C25 1.286(4)
N3 C26 1.408(4)
C3 C4 1.497(5)
C3 C6 1.536(5)
C3 C5 1.539(5)
N4 C32 1.352(4)
N4 C33 1.424(5)
N4 C38 1.456(4)
O4 C33 1.201(4)
N5 C32 1.341(4)
N5 C35 1.422(5)
N5 C47 1.465(4)
O5 C35 1.190(4)
C5 H5A 0.9600
C5 H5B 0.9600
C5 H5C 0.9600
O6 C56 1.248(4)
N6 C56 1.296(4)
N6 C57 1.404(4)
C6 H6B 0.9600
C6 H6C 0.9600
C6 H6D 0.9600
C7 C12 1.380(4)
C7 C8 1.386(5)
C8 C9 1.385(5)
C8 C15 1.501(5)
C9 C10 1.382(5)
C9 H9A 0.9300
C10 C11 1.387(4)
C10 C14 1.509(5)
C11 C12 1.391(4)
C11 H11A 0.9300
C12 C13 1.501(4)
C13 H13A 0.9600
C13 H13B 0.9600
C13 H13C 0.9600
C14 H14A 0.9600
C14 H14B 0.9600
C14 H14C 0.9600
C15 H15A 0.9600
C15 H15B 0.9600
C15 H15C 0.9600
C16 C17 1.376(5)
C16 C21 1.386(5)
C17 C18 1.394(5)
C17 C24 1.509(5)
C18 C19 1.378(5)
C18 H18A 0.9300
C19 C20 1.375(6)
C19 C23 1.511(5)
C20 C21 1.382(5)
C20 H20A 0.9300
C21 C22 1.508(5)
C22 H22A 0.9600
C22 H22B 0.9600
C22 H22C 0.9600
C23 H23A 0.9600
C23 H23B 0.9600
C23 H23C 0.9600
C24 H24A 0.9600
C24 H24B 0.9600
C24 H24C 0.9600
C26 C27 1.387(5)
C26 C31 1.388(5)
C27 C28 1.387(5)
C27 H27A 0.9300
C28 C29 1.358(6)
C28 H28A 0.9300
C29 C30 1.362(6)
C29 H29A 0.9300
C30 C31 1.403(6)
C30 H30A 0.9300
C31 H31A 0.9300
C32 C56 1.509(5)
C33 C34 1.494(5)
C34 C35 1.501(5)
C34 C36 1.535(6)
C34 C37 1.544(6)
C36 H36A 0.9600
C36 H36B 0.9600
C36 H36C 0.9600
C37 H37A 0.9600
C37 H37B 0.9600
C37 H37C 0.9600
C38 C43 1.379(5)
C38 C39 1.387(5)
C39 C40 1.393(5)
C39 C46 1.502(5)
C40 C41 1.369(6)
C40 H40A 0.9300
C41 C42 1.385(5)
C41 C45 1.505(5)
C42 C43 1.395(5)
C42 H42A 0.9300
C43 C44 1.496(5)
C44 H44A 0.9600
C44 H44B 0.9600
C44 H44C 0.9600
C45 H45A 0.9600
C45 H45B 0.9600
C45 H45C 0.9600
C46 H46A 0.9600
C46 H46B 0.9600
C46 H46C 0.9600
C47 C52 1.384(5)
C47 C48 1.389(5)
C48 C49 1.390(5)
C48 C55 1.500(5)
C49 C50 1.380(5)
C49 H49A 0.9300
C50 C51 1.373(5)
C50 C54 1.506(5)
C51 C52 1.396(5)
C51 H51A 0.9300
C52 C53 1.507(5)
C53 H53A 0.9600
C53 H53B 0.9600
C53 H53C 0.9600
C54 H54A 0.9600
C54 H54B 0.9600
C54 H54C 0.9600
C55 H55A 0.9600
C55 H55B 0.9600
C55 H55C 0.9600
C57 C62 1.389(5)
C57 C58 1.389(5)
C58 C59 1.370(5)
C58 H58A 0.9300
C59 C60 1.371(5)
C59 H59A 0.9300
C60 C61 1.366(5)
C60 H60A 0.9300
C61 C62 1.368(6)
C61 H61A 0.9300
C62 H62A 0.9300
